data_2208738
loop_
_publ_author_name
'Ali, Belfaitah'
'Souheila, Ladraa'
'Abdelmalek, Bouraiou'
'Nourredine, Benali-Cherif'
'Abdelmadjid, Debache'
'Salah, Rhouati'

_publ_section_title (<i>S</i>)-2-(2-Chloroquinolin-3-yl)-2-[(<i>S</i>)-\a-methylbenzylamino]acetonitrile
_journal_coeditor_code TK2012
_journal_issue 4
_journal_name_full 'Acta Crystallographica Section E'
_journal_page_first o1355
_journal_page_last o1357
_journal_paper_doi 10.1107/S1600536806007744
_journal_volume 62
_journal_year 2006
_chemical_formula_iupac 'C19 H16 Cl N3'
_chemical_formula_moiety 'C19 H16 Cl N3'
_chemical_formula_sum 'C19 H16 Cl N3'
_chemical_formula_weight 321.8
_chemical_melting_point 383
_chemical_name_systematic
;
(S)-2-(2-Chloroquinolin-3-yl)-2-[(S)-\a-methylbenzylamino]acetonitrile
;
_space_group_IT_number 4
_symmetry_cell_setting monoclinic
_symmetry_space_group_name_Hall 'P 2yb'
_symmetry_space_group_name_H-M 'P 1 21 1'
_atom_sites_solution_hydrogens geom
_atom_sites_solution_primary direct
_atom_sites_solution_secondary difmap
_cell_angle_alpha 90
_cell_angle_beta 91.590(2)
_cell_angle_gamma 90
_cell_formula_units_Z 4
_cell_length_a 9.85400(10)
_cell_length_b 7.10900(10)
_cell_length_c 23.9330(3)
_cell_measurement_reflns_used 2548
_cell_measurement_temperature 293(2)
_cell_measurement_theta_max 28.0
_cell_measurement_theta_min 1.7
_cell_volume 1675.91(4)
_computing_cell_refinement 'DENZO and SCALEPACK (Otwinowski & Minor, 1997)'
_computing_data_collection 'KappaCCD Server Software (Nonius, 1998)'
_computing_data_reduction 'DENZO and SCALEPACK'
_computing_molecular_graphics 'ORTEP-3 (Farrugia, 1997) and PLUTON (Spek, 1990)'
_computing_publication_material 'WinGX (Farrugia, 1999) and enCIFer (Allen <i>et al.</i>,  2004)'
_computing_structure_refinement 'SHELXL97 (Sheldrick, 1997)'
_computing_structure_solution 'SIR2004 (Burla <i>et al.</i>,  2005)'
_diffrn_ambient_temperature 293(2)
_diffrn_measured_fraction_theta_full 0.994
_diffrn_measured_fraction_theta_max 0.994
_diffrn_measurement_device KappaCCD
_diffrn_measurement_device_type 'Nonius KappaCCD area-detector'
_diffrn_measurement_method \f/\w
_diffrn_radiation_monochromator graphite
_diffrn_radiation_source 'fine-focus sealed tube'
_diffrn_radiation_type MoK\a
_diffrn_radiation_wavelength 0.71073
_diffrn_reflns_av_R_equivalents 0.065
_diffrn_reflns_av_sigmaI/netI 0.061
_diffrn_reflns_limit_h_max 12
_diffrn_reflns_limit_h_min -13
_diffrn_reflns_limit_k_max 9
_diffrn_reflns_limit_k_min -8
_diffrn_reflns_limit_l_max 31
_diffrn_reflns_limit_l_min -31
_diffrn_reflns_number 35588
_diffrn_reflns_theta_full 28.0
_diffrn_reflns_theta_max 28.0
_diffrn_reflns_theta_min 3.0
_diffrn_standards_number 0
_exptl_absorpt_coefficient_mu 0.230
_exptl_absorpt_correction_type none
_exptl_crystal_colour yellow
_exptl_crystal_density_diffrn 1.275
_exptl_crystal_density_method 'not measured'
_exptl_crystal_description prism
_exptl_crystal_F_000 672
_exptl_crystal_size_max 0.2
_exptl_crystal_size_mid 0.15
_exptl_crystal_size_min 0.1
_refine_diff_density_max 0.15
_refine_diff_density_min -0.15
_refine_ls_abs_structure_details 'Flack (1983), with how many Friedel pairs'
_refine_ls_abs_structure_Flack -0.01(5)
_refine_ls_extinction_method none
_refine_ls_goodness_of_fit_ref 1.03
_refine_ls_hydrogen_treatment mixed
_refine_ls_matrix_type full
_refine_ls_number_parameters 531
_refine_ls_number_reflns 7662
_refine_ls_number_restraints 1
_refine_ls_restrained_S_all 1.03
_refine_ls_R_factor_all 0.117
_refine_ls_R_factor_gt 0.055
_refine_ls_shift/su_max 0.002
_refine_ls_shift/su_mean 0.000
_refine_ls_structure_factor_coef Fsqd
_refine_ls_weighting_details 'calc w = 1/[\s^2^(Fo^2^)+(0.0312P)^2^+0.1354P] where P=(Fo^2^+2Fc^2^)/3'
_refine_ls_weighting_scheme calc
_refine_ls_wR_factor_gt 0.079
_refine_ls_wR_factor_ref 0.093
_reflns_number_gt 4482
_reflns_number_total 7662
_reflns_threshold_expression I>2\s(I)
_cod_data_source_file tk2012.cif
_cod_data_source_block 2
_cod_original_sg_symbol_H-M 'P 21'
_cod_database_code 2208738

loop_
_symmetry_equiv_pos_as_xyz
'x, y, z'
'-x, y+1/2, -z'

loop_
_atom_site_type_symbol
_atom_site_label
_atom_site_fract_x
_atom_site_fract_y
_atom_site_fract_z
_atom_site_U_iso_or_equiv
_atom_site_adp_type
_atom_site_calc_flag
_atom_site_refinement_flags
_atom_site_occupancy
C C2A 0.3067(3) 0.2435(4) 0.16188(10) 0.0590(7) Uani d . 1
C C2B 0.5109(3) 0.7287(3) 0.26368(12) 0.0544(6) Uani d . 1
C C3A 0.4286(2) 0.2318(3) 0.19455(10) 0.0459(6) Uani d . 1
C C3B 0.4430(3) 0.6621(3) 0.31084(10) 0.0493(6) Uani d . 1
C C4A 0.4151(3) 0.1936(3) 0.24958(11) 0.0504(6) Uani d . 1
C C4B 0.3094(3) 0.6266(4) 0.30302(12) 0.0524(7) Uani d . 1
C C5A 0.2674(4) 0.1198(4) 0.32904(15) 0.0698(9) Uani d . 1
C C5B 0.1022(3) 0.6227(4) 0.24139(15) 0.0672(8) Uani d . 1
C C6A 0.1394(5) 0.0830(5) 0.3469(2) 0.0891(12) Uani d . 1
C C6B 0.0453(4) 0.6530(5) 0.18982(17) 0.0835(10) Uani d . 1
C C7A 0.0299(4) 0.0834(5) 0.3087(2) 0.0947(13) Uani d . 1
C C7B 0.1255(5) 0.7178(5) 0.14631(17) 0.0896(12) Uani d . 1
C C8A 0.0453(3) 0.1235(5) 0.2548(2) 0.0830(10) Uani d . 1
C C8B 0.2594(4) 0.7488(4) 0.15399(13) 0.0744(9) Uani d . 1
C C9A 0.2859(3) 0.1599(3) 0.27183(11) 0.0538(7) Uani d . 1
C C9B 0.2420(3) 0.6556(3) 0.25086(11) 0.0524(6) Uani d . 1
C C10A 0.1752(3) 0.1653(4) 0.23465(14) 0.0621(7) Uani d . 1
C C10B 0.3214(3) 0.7175(3) 0.20705(11) 0.0565(7) Uani d . 1
C C11A 0.5655(3) 0.2460(4) 0.16757(11) 0.0539(7) Uani d . 1
C C11B 0.5175(3) 0.6261(4) 0.36613(10) 0.0538(7) Uani d . 1
C C12A 0.7263(3) 0.0391(4) 0.11733(12) 0.0607(7) Uani d . 1
C C12B 0.6467(3) 0.3789(4) 0.41786(11) 0.0537(7) Uani d . 1
C C13A 0.7650(3) 0.1883(4) 0.07601(10) 0.0538(7) Uani d . 1
C C13B 0.7583(3) 0.5135(4) 0.43421(11) 0.0536(7) Uani d . 1
C C14A 0.6731(3) 0.2481(4) 0.03503(11) 0.0666(8) Uani d . 1
C C14B 0.8716(4) 0.5325(5) 0.40179(16) 0.0797(9) Uani d . 1
C C15A 0.7094(4) 0.3817(5) -0.00396(13) 0.0745(9) Uani d . 1
C C15B 0.9739(4) 0.6570(7) 0.4169(2) 0.0997(12) Uani d . 1
C C16A 0.8387(4) 0.4517(5) -0.00318(16) 0.0786(9) Uani d . 1
C C16B 0.9656(5) 0.7624(6) 0.4630(2) 0.0972(12) Uani d . 1
C C17A 0.9306(4) 0.3933(5) 0.03698(16) 0.0782(10) Uani d . 1
C C17B 0.8550(5) 0.7500(5) 0.49490(18) 0.0906(12) Uani d . 1
C C18A 0.8938(3) 0.2636(5) 0.07634(13) 0.0690(8) Uani d . 1
C C18B 0.7507(4) 0.6249(4) 0.48074(13) 0.0673(8) Uani d . 1
C C19A 0.7297(3) -0.1572(5) 0.09188(13) 0.0914(10) Uani d . 1
H H19A 0.7046 -0.2481 0.1194 0.137 Uiso calc R 1
H H19B 0.8197 -0.1839 0.0797 0.137 Uiso calc R 1
H H19C 0.6670 -0.1633 0.0605 0.137 Uiso calc R 1
C C19B 0.6943(5) 0.1787(5) 0.41029(19) 0.0810(10) Uani d . 1
C C20A 0.6707(2) 0.2936(4) 0.21198(12) 0.0582(7) Uani d . 1
C C20B 0.4240(3) 0.6516(5) 0.41233(12) 0.0756(9) Uani d . 1
Cl Cl1A 0.31679(8) 0.31128(13) 0.09178(3) 0.0849(3) Uani d . 1
Cl Cl1B 0.68313(7) 0.78912(11) 0.27095(3) 0.0779(2) Uani d . 1
N N1A 0.1859(2) 0.2102(3) 0.17912(11) 0.0680(6) Uani d . 1
N N1B 0.4577(2) 0.7533(3) 0.21403(9) 0.0588(6) Uani d . 1
N N2A 0.7472(3) 0.3284(4) 0.24552(11) 0.0858(8) Uani d . 1
N N2B 0.3513(3) 0.6755(6) 0.44753(12) 0.1213(12) Uani d . 1
N N3A 0.5900(2) 0.0694(3) 0.13827(9) 0.0546(6) Uani d . 1
N N3B 0.5690(2) 0.4327(3) 0.36654(9) 0.0528(6) Uani d . 1
H H3 0.569(3) -0.022(4) 0.1626(11) 0.066(9) Uiso d . 1
H H3' 0.627(2) 0.433(3) 0.3393(10) 0.047(7) Uiso d . 1
H H4 0.493(2) 0.186(3) 0.2740(9) 0.037(6) Uiso d . 1
H H4' 0.256(2) 0.582(3) 0.3310(10) 0.045(7) Uiso d . 1
H H5' 0.052(3) 0.576(4) 0.2701(14) 0.084(11) Uiso d . 1
H H5 0.335(3) 0.128(4) 0.3530(11) 0.068(10) Uiso d . 1
H H6' -0.044(3) 0.641(4) 0.1814(12) 0.081(10) Uiso d . 1
H H6 0.125(3) 0.068(5) 0.3858(15) 0.101(12) Uiso d . 1
H H7' 0.078(3) 0.736(4) 0.1148(14) 0.094(11) Uiso d . 1
H H7 -0.057(3) 0.070(4) 0.3212(11) 0.071(9) Uiso d . 1
H H8' 0.320(2) 0.798(4) 0.1262(10) 0.070(8) Uiso d . 1
H H8 -0.024(3) 0.136(5) 0.2238(14) 0.101(12) Uiso d . 1
H H9A' 0.750(4) 0.166(5) 0.3768(15) 0.109(13) Uiso d . 1
H H9B' 0.750(3) 0.137(4) 0.4406(13) 0.082(10) Uiso d . 1
H H9C' 0.616(4) 0.102(5) 0.4045(14) 0.102(13) Uiso d . 1
H H11' 0.591(2) 0.721(3) 0.3710(8) 0.045(6) Uiso d . 1
H H11 0.570(2) 0.354(4) 0.1411(10) 0.063(7) Uiso d . 1
H H12' 0.582(2) 0.381(3) 0.4472(10) 0.056(7) Uiso d . 1
H H12 0.794(2) 0.043(3) 0.1472(10) 0.055(7) Uiso d . 1
H H14' 0.872(3) 0.450(5) 0.3709(14) 0.093(11) Uiso d . 1
H H14 0.585(2) 0.198(3) 0.0328(9) 0.051(7) Uiso d . 1
H H15 0.648(3) 0.416(4) -0.0305(11) 0.068(9) Uiso d . 1
H H15' 1.046(4) 0.652(5) 0.3934(14) 0.103(13) Uiso d . 1
H H16 0.868(3) 0.548(5) -0.0314(14) 0.104(11) Uiso d . 1
H H16' 1.042(4) 0.839(6) 0.4745(13) 0.116(13) Uiso d . 1
H H17 1.018(3) 0.433(5) 0.0371(13) 0.094(11) Uiso d . 1
H H17' 0.843(3) 0.809(5) 0.5244(13) 0.086(11) Uiso d . 1
H H18 0.957(3) 0.224(4) 0.1042(11) 0.069(9) Uiso d . 1
H H18' 0.674(3) 0.615(4) 0.5036(10) 0.062(8) Uiso d . 1

loop_
_atom_site_aniso_label
_atom_site_aniso_U_11
_atom_site_aniso_U_22
_atom_site_aniso_U_33
_atom_site_aniso_U_12
_atom_site_aniso_U_13
_atom_site_aniso_U_23
C2A 0.0662(18) 0.0533(17) 0.0572(16) 0.0169(14) -0.0030(14) -0.0195(13)
C2B 0.0653(16) 0.0390(14) 0.0592(17) 0.0037(12) 0.0043(14) -0.0008(12)
C3A 0.0515(15) 0.0402(14) 0.0459(15) 0.0064(11) -0.0003(12) -0.0106(11)
C3B 0.0635(17) 0.0371(14) 0.0474(15) 0.0017(12) 0.0019(13) -0.0026(12)
C4A 0.0559(17) 0.0400(14) 0.0549(17) 0.0027(12) -0.0046(14) -0.0064(12)
C4B 0.0658(19) 0.0434(15) 0.0483(17) 0.0032(13) 0.0076(15) -0.0003(13)
C5A 0.077(2) 0.059(2) 0.074(2) -0.0069(17) 0.011(2) -0.0100(17)
C5B 0.073(2) 0.0611(19) 0.067(2) 0.0031(16) -0.0089(19) -0.0044(17)
C6A 0.106(3) 0.076(2) 0.088(3) -0.014(2) 0.045(3) -0.019(2)
C6B 0.084(3) 0.070(2) 0.094(3) 0.009(2) -0.031(2) -0.005(2)
C7A 0.064(3) 0.095(3) 0.127(4) -0.006(2) 0.040(3) -0.024(2)
C7B 0.120(3) 0.073(2) 0.073(3) 0.012(2) -0.040(3) -0.0050(19)
C8A 0.057(2) 0.087(2) 0.106(3) 0.0018(18) 0.013(2) -0.026(2)
C8B 0.109(3) 0.0544(19) 0.058(2) 0.0035(18) -0.012(2) 0.0027(15)
C9A 0.0603(17) 0.0398(14) 0.0618(18) 0.0007(13) 0.0130(15) -0.0130(13)
C9B 0.0635(18) 0.0390(14) 0.0542(16) 0.0069(12) -0.0041(14) -0.0034(12)
C10A 0.0581(18) 0.0464(16) 0.082(2) 0.0029(14) 0.0125(17) -0.0183(15)
C10B 0.081(2) 0.0387(14) 0.0495(16) 0.0077(14) -0.0065(15) -0.0033(12)
C11A 0.0624(16) 0.0475(17) 0.0522(16) 0.0036(13) 0.0056(13) 0.0004(14)
C11B 0.0647(17) 0.0503(17) 0.0464(15) -0.0012(14) 0.0002(13) -0.0068(13)
C12A 0.0606(18) 0.071(2) 0.0505(17) 0.0157(15) 0.0028(15) -0.0037(15)
C12B 0.0677(18) 0.0544(17) 0.0389(15) 0.0027(14) 0.0003(14) 0.0041(12)
C13A 0.0587(17) 0.0646(17) 0.0384(14) 0.0066(14) 0.0062(13) -0.0055(13)
C13B 0.0608(18) 0.0551(16) 0.0444(16) 0.0040(14) -0.0067(14) 0.0030(13)
C14A 0.0612(18) 0.090(2) 0.0481(16) -0.0096(17) 0.0030(14) 0.0026(16)
C14B 0.074(2) 0.091(2) 0.074(2) -0.009(2) 0.0033(19) -0.008(2)
C15A 0.078(2) 0.096(3) 0.0504(18) 0.006(2) 0.0047(17) 0.0088(17)
C15B 0.072(2) 0.120(3) 0.107(3) -0.014(2) 0.007(2) 0.009(3)
C16A 0.086(3) 0.080(2) 0.071(2) 0.000(2) 0.024(2) 0.0043(18)
C16B 0.095(3) 0.091(3) 0.104(3) -0.027(3) -0.033(3) 0.015(3)
C17A 0.063(2) 0.085(2) 0.087(3) -0.0067(19) 0.020(2) -0.011(2)
C17B 0.126(4) 0.073(2) 0.072(2) -0.003(2) -0.025(3) -0.007(2)
C18A 0.0626(19) 0.087(2) 0.0574(18) 0.0140(19) 0.0039(16) -0.0066(18)
C18B 0.078(2) 0.067(2) 0.0566(18) 0.0009(18) -0.0034(17) -0.0027(16)
C19A 0.113(2) 0.073(2) 0.089(2) 0.031(2) 0.0265(19) -0.0062(19)
C19B 0.107(3) 0.056(2) 0.080(3) 0.009(2) -0.015(3) 0.0085(18)
C20A 0.0461(14) 0.0574(17) 0.0712(18) 0.0005(15) 0.0066(14) -0.0151(16)
C20B 0.080(2) 0.099(2) 0.0472(17) 0.0230(19) -0.0056(16) -0.0124(17)
Cl1A 0.0979(5) 0.1011(6) 0.0549(4) 0.0278(5) -0.0124(4) -0.0100(4)
Cl1B 0.0694(4) 0.0758(5) 0.0887(5) -0.0087(4) 0.0067(4) 0.0097(5)
N1A 0.0584(15) 0.0643(15) 0.0809(18) 0.0131(12) -0.0031(13) -0.0190(13)
N1B 0.0823(16) 0.0425(13) 0.0519(13) 0.0012(11) 0.0043(12) 0.0045(10)
N2A 0.0701(16) 0.098(2) 0.0892(18) 0.0075(16) -0.0037(15) -0.0285(17)
N2B 0.111(2) 0.191(3) 0.0620(18) 0.043(2) 0.0118(17) -0.026(2)
N3A 0.0687(16) 0.0474(13) 0.0482(14) 0.0074(11) 0.0114(11) -0.0019(11)
N3B 0.0638(14) 0.0501(14) 0.0445(13) 0.0064(11) 0.0025(12) 0.0009(10)

loop_
_atom_type_symbol
_atom_type_description
_atom_type_scat_dispersion_real
_atom_type_scat_dispersion_imag
_atom_type_scat_source
C C 0.0033 0.0016 'International Tables Vol C Tables 4.2.6.8 and 6.1.1.4'
H H 0.0000 0.0000 'International Tables Vol C Tables 4.2.6.8 and 6.1.1.4'
Cl Cl 0.1484 0.1585 'International Tables Vol C Tables 4.2.6.8 and 6.1.1.4'
N N 0.0061 0.0033 'International Tables Vol C Tables 4.2.6.8 and 6.1.1.4'
O O 0.0106 0.0060 'International Tables Vol C Tables 4.2.6.8 and 6.1.1.4'

loop_
_geom_angle_atom_site_label_1
_geom_angle_atom_site_label_2
_geom_angle_atom_site_label_3
_geom_angle
_geom_angle_publ_flag
N3A C11A C20A 114.4(2) yes
C11A N3A C12A 117.1(2) yes
N3B C11B C20B 109.6(2) yes
C11B N3B C12B 114.8(2) yes
N1A C2A C3A 125.9(2) ?
N1A C2A Cl1A 115.7(2) ?
C3A C2A Cl1A 118.3(2) ?
N1B C2B C3B 126.2(2) ?
N1B C2B Cl1B 115.02(19) ?
C3B C2B Cl1B 118.8(2) ?
C4A C3A C2A 116.3(2) ?
C4A C3A C11A 122.7(2) ?
C2A C3A C11A 120.8(2) ?
C4B C3B C2B 115.8(2) ?
C4B C3B C11B 122.4(2) ?
C2B C3B C11B 121.7(2) ?
C3A C4A C9A 120.9(2) ?
C3A C4A H4 120.6(12) ?
C9A C4A H4 118.5(12) ?
C3B C4B C9B 121.9(3) ?
C3B C4B H4' 122.7(15) ?
C9B C4B H4' 115.3(15) ?
C6A C5A C9A 119.0(4) ?
C6A C5A H5 120.2(19) ?
C9A C5A H5 120.6(19) ?
C6B C5B C9B 119.8(4) ?
C6B C5B H5' 121(2) ?
C9B C5B H5' 119(2) ?
C5A C6A C7A 119.9(4) ?
C5A C6A H6 119(2) ?
C7A C6A H6 121(2) ?
C5B C6B C7B 120.0(4) ?
C5B C6B H6' 124.3(19) ?
C7B C6B H6' 115.6(19) ?
C8A C7A C6A 121.8(4) ?
C8A C7A H7 118.0(17) ?
C6A C7A H7 119.8(17) ?
C8B C7B C6B 121.5(4) ?
C8B C7B H7' 126(2) ?
C6B C7B H7' 112(2) ?
C7A C8A C10A 120.3(4) ?
C7A C8A H8 130.1(19) ?
C10A C8A H8 109.6(19) ?
C7B C8B C10B 119.7(3) ?
C7B C8B H8' 125.7(15) ?
C10B C8B H8' 114.5(15) ?
C10A C9A C4A 117.0(2) ?
C10A C9A C5A 120.4(3) ?
C4A C9A C5A 122.7(3) ?
C10B C9B C5B 119.8(3) ?
C10B C9B C4B 116.7(2) ?
C5B C9B C4B 123.5(3) ?
N1A C10A C9A 123.1(2) ?
N1A C10A C8A 118.3(3) ?
C9A C10A C8A 118.6(3) ?
N1B C10B C9B 122.2(2) ?
N1B C10B C8B 118.6(3) ?
C9B C10B C8B 119.2(3) ?
N3A C11A C3A 108.0(2) ?
C20A C11A C3A 108.59(19) ?
N3A C11A H11 110.4(13) ?
C20A C11A H11 103.6(13) ?
C3A C11A H11 112.0(13) ?
N3B C11B C3B 108.9(2) ?
C20B C11B C3B 109.7(2) ?
N3B C11B H11' 112.9(12) ?
C20B C11B H11' 107.2(12) ?
C3B C11B H11' 108.6(12) ?
N3A C12A C13A 111.9(2) ?
N3A C12A C19A 107.6(3) ?
C13A C12A C19A 112.0(2) ?
N3A C12A H12 111.4(14) ?
C13A C12A H12 106.5(14) ?
C19A C12A H12 107.5(15) ?
N3B C12B C13B 114.2(2) ?
N3B C12B C19B 107.4(3) ?
C13B C12B C19B 113.8(3) ?
N3B C12B H12' 105.4(14) ?
C13B C12B H12' 107.2(14) ?
C19B C12B H12' 108.3(14) ?
C18A C13A C14A 118.0(3) ?
C18A C13A C12A 121.3(3) ?
C14A C13A C12A 120.6(3) ?
C18B C13B C14B 117.5(3) ?
C18B C13B C12B 121.6(3) ?
C14B C13B C12B 120.8(3) ?
C13A C14A C15A 120.8(3) ?
C13A C14A H14 120.8(15) ?
C15A C14A H14 118.4(15) ?
C15B C14B C13B 120.7(4) ?
C15B C14B H14' 126(2) ?
C13B C14B H14' 114(2) ?
C16A C15A C14A 119.9(3) ?
C16A C15A H15 121.4(18) ?
C14A C15A H15 118.6(18) ?
C16B C15B C14B 120.9(4) ?
C16B C15B H15' 126(2) ?
C14B C15B H15' 113(2) ?
C17A C16A C15A 119.9(4) ?
C17A C16A H16 118.7(19) ?
C15A C16A H16 121.4(19) ?
C15B C16B C17B 119.9(4) ?
C15B C16B H16' 119(2) ?
C17B C16B H16' 121(2) ?
C16A C17A C18A 120.2(4) ?
C16A C17A H17 121(2) ?
C18A C17A H17 118(2) ?
C16B C17B C18B 120.3(4) ?
C16B C17B H17' 126(2) ?
C18B C17B H17' 114(2) ?
C17A C18A C13A 121.2(3) ?
C17A C18A H18 120.3(16) ?
C13A C18A H18 118.6(16) ?
C13B C18B C17B 120.7(4) ?
C13B C18B H18' 119.2(16) ?
C17B C18B H18' 120.2(16) ?
C12A C19A H19A 109.5 ?
C12A C19A H19B 109.5 ?
H19A C19A H19B 109.5 ?
C12A C19A H19C 109.5 ?
H19A C19A H19C 109.5 ?
H19B C19A H19C 109.5 ?
C12B C19B H9A' 112(2) ?
C12B C19B H9B' 112.4(19) ?
H9A' C19B H9B' 105(3) ?
C12B C19B H9C' 108(2) ?
H9A' C19B H9C' 107(3) ?
H9B' C19B H9C' 113(3) ?
N2A C20A C11A 178.9(3) ?
N2B C20B C11B 178.4(4) ?
C2A N1A C10A 116.6(2) ?
C2B N1B C10B 117.1(2) ?
C11A N3A H3 105.2(17) ?
C12A N3A H3 110.4(16) ?
C11B N3B H3' 103.0(16) ?
C12B N3B H3' 106.3(15) ?

loop_
_geom_bond_atom_site_label_1
_geom_bond_atom_site_label_2
_geom_bond_distance
_geom_bond_publ_flag
N2A C20A 1.113(3) yes
C17A C18A 1.374(4) yes
N2B C20B 1.134(3) yes
C17B C18B 1.394(5) yes
C2A N1A 1.292(3) ?
C2A C3A 1.417(3) ?
C2A Cl1A 1.751(3) ?
C2B N1B 1.297(3) ?
C2B C3B 1.410(3) ?
C2B Cl1B 1.755(3) ?
C3A C4A 1.355(3) ?
C3A C11A 1.515(3) ?
C3B C4B 1.349(3) ?
C3B C11B 1.517(3) ?
C4A C9A 1.414(3) ?
C4A H4 0.95(2) ?
C4B C9B 1.413(3) ?
C4B H4' 0.92(2) ?
C5A C6A 1.368(5) ?
C5A C9A 1.415(4) ?
C5A H5 0.87(3) ?
C5B C6B 1.358(4) ?
C5B C9B 1.409(4) ?
C5B H5' 0.92(3) ?
C6A C7A 1.395(5) ?
C6A H6 0.95(3) ?
C6B C7B 1.402(5) ?
C6B H6' 0.90(3) ?
C7A C8A 1.334(5) ?
C7A H7 0.92(3) ?
C7B C8B 1.345(5) ?
C7B H7' 0.89(3) ?
C8A C10A 1.412(4) ?
C8A H8 1.00(3) ?
C8B C10B 1.411(4) ?
C8B H8' 0.97(3) ?
C9A C10A 1.389(4) ?
C9B C10B 1.397(4) ?
C10A N1A 1.374(3) ?
C10B N1B 1.373(3) ?
C11A N3A 1.462(3) ?
C11A C20A 1.503(4) ?
C11A H11 1.00(3) ?
C11B N3B 1.465(3) ?
C11B C20B 1.470(4) ?
C11B H11' 0.99(2) ?
C12A N3A 1.463(3) ?
C12A C13A 1.506(4) ?
C12A C19A 1.524(4) ?
C12A H12 0.96(2) ?
C12B N3B 1.480(3) ?
C12B C13B 1.501(4) ?
C12B C19B 1.511(4) ?
C12B H12' 0.96(2) ?
C13A C18A 1.378(4) ?
C13A C14A 1.383(4) ?
C13B C18B 1.370(4) ?
C13B C14B 1.384(4) ?
C14A C15A 1.386(4) ?
C14A H14 0.94(2) ?
C14B C15B 1.382(5) ?
C14B H14' 0.94(3) ?
C15A C16A 1.367(4) ?
C15A H15 0.90(3) ?
C15B C16B 1.337(5) ?
C15B H15' 0.92(3) ?
C16A C17A 1.367(5) ?
C16A H16 1.01(4) ?
C16B C17B 1.351(5) ?
C16B H16' 0.97(4) ?
C17A H17 0.91(3) ?
C17B H17' 0.83(3) ?
C18A H18 0.94(3) ?
C18B H18' 0.95(3) ?
C19A H19A 0.9600 ?
C19A H19B 0.9600 ?
C19A H19C 0.9600 ?
C19B H9A' 0.99(4) ?
C19B H9B' 0.95(3) ?
C19B H9C' 0.95(4) ?
N3A H3 0.90(3) ?
N3B H3' 0.88(2) ?

loop_
_geom_hbond_atom_site_label_D
_geom_hbond_atom_site_label_H
_geom_hbond_atom_site_label_A
_geom_hbond_site_symmetry_A
_geom_hbond_distance_DH
_geom_hbond_distance_HA
_geom_hbond_distance_DA
_geom_hbond_angle_DHA
N3A H3 N1B 1_545 0.90(3) 2.31(3) 3.189(3) 165.6(2)
N3B H3' N2A 1_555 0.87(2) 2.68(2) 3.508(3) 159.6(19)
C11B H11' Cl1B 1_555 0.98(2) 2.641(19) 3.067(3) 106.3(13)
C11A H11 Cl1A 1_555 1.00(3) 2.76(2) 3.044(3) 97.4(14)

loop_
_geom_torsion_atom_site_label_1
_geom_torsion_atom_site_label_2
_geom_torsion_atom_site_label_3
_geom_torsion_atom_site_label_4
_geom_torsion
_geom_torsion_publ_flag
C3A C11A N3A C12A -169.6(2) yes
C4A C3A C11A N3A 100.8(3) yes
C19A C12A C13A C18A -99.7(3) yes
C3B C11B N3B C12B 178.9(2) yes
C4B C3B C11B N3B 89.2(3) yes
C19B C12B C13B C18B -125.7(3) yes
N1A C2A C3A C4A -4.3(4) ?
Cl1A C2A C3A C4A 174.90(18) ?
N1A C2A C3A C11A 170.8(2) ?
Cl1A C2A C3A C11A -9.9(3) ?
N1B C2B C3B C4B -2.1(3) ?
Cl1B C2B C3B C4B 176.99(19) ?
N1B C2B C3B C11B 175.8(2) ?
Cl1B C2B C3B C11B -5.2(3) ?
C2A C3A C4A C9A 2.5(3) ?
C11A C3A C4A C9A -172.6(2) ?
C2B C3B C4B C9B -0.3(3) ?
C11B C3B C4B C9B -178.1(2) ?
C9A C5A C6A C7A 0.7(5) ?
C9B C5B C6B C7B -0.4(5) ?
C5A C6A C7A C8A -1.6(5) ?
C5B C6B C7B C8B 1.0(5) ?
C6A C7A C8A C10A 0.6(5) ?
C6B C7B C8B C10B -0.6(5) ?
C3A C4A C9A C10A 0.9(4) ?
C3A C4A C9A C5A -179.9(2) ?
C6A C5A C9A C10A 1.2(4) ?
C6A C5A C9A C4A -177.9(3) ?
C6B C5B C9B C10B -0.5(4) ?
C6B C5B C9B C4B -179.6(3) ?
C3B C4B C9B C10B 1.9(3) ?
C3B C4B C9B C5B -179.0(3) ?
C4A C9A C10A N1A -3.2(4) ?
C5A C9A C10A N1A 177.5(2) ?
C4A C9A C10A C8A 177.0(3) ?
C5A C9A C10A C8A -2.2(4) ?
C7A C8A C10A N1A -178.5(3) ?
C7A C8A C10A C9A 1.3(5) ?
C5B C9B C10B N1B 179.4(2) ?
C4B C9B C10B N1B -1.4(3) ?
C5B C9B C10B C8B 0.9(4) ?
C4B C9B C10B C8B -180.0(2) ?
C7B C8B C10B N1B -178.9(3) ?
C7B C8B C10B C9B -0.3(4) ?
C2A C3A C11A N3A -74.1(3) ?
C4A C3A C11A C20A -23.8(3) ?
C2A C3A C11A C20A 161.4(2) ?
C2B C3B C11B N3B -88.5(3) ?
C4B C3B C11B C20B -30.7(3) ?
C2B C3B C11B C20B 151.6(3) ?
N3A C12A C13A C18A 139.4(3) ?
N3A C12A C13A C14A -43.3(4) ?
C19A C12A C13A C14A 77.6(3) ?
N3B C12B C13B C18B 110.5(3) ?
N3B C12B C13B C14B -68.0(3) ?
C19B C12B C13B C14B 55.9(4) ?
C18A C13A C14A C15A -0.9(4) ?
C12A C13A C14A C15A -178.3(3) ?
C18B C13B C14B C15B 1.3(5) ?
C12B C13B C14B C15B 179.8(3) ?
C13A C14A C15A C16A 2.0(4) ?
C13B C14B C15B C16B -0.3(6) ?
C14A C15A C16A C17A -1.8(5) ?
C14B C15B C16B C17B -1.0(6) ?
C15A C16A C17A C18A 0.5(5) ?
C15B C16B C17B C18B 1.4(6) ?
C16A C17A C18A C13A 0.7(4) ?
C14A C13A C18A C17A -0.4(4) ?
C12A C13A C18A C17A 176.9(3) ?
C14B C13B C18B C17B -1.0(4) ?
C12B C13B C18B C17B -179.5(3) ?
C16B C17B C18B C13B -0.3(5) ?
C3A C2A N1A C10A 2.2(4) ?
Cl1A C2A N1A C10A -177.06(18) ?
C9A C10A N1A C2A 1.7(4) ?
C8A C10A N1A C2A -178.5(3) ?
C3B C2B N1B C10B 2.5(3) ?
Cl1B C2B N1B C10B -176.59(17) ?
C9B C10B N1B C2B -0.6(3) ?
C8B C10B N1B C2B 177.9(2) ?
C20A C11A N3A C12A -48.7(3) ?
C13A C12A N3A C11A -60.1(3) ?
C19A C12A N3A C11A 176.6(2) ?
C20B C11B N3B C12B -61.2(3) ?
C13B C12B N3B C11B -51.3(3) ?
C19B C12B N3B C11B -178.6(3) ?

loop_
_cod_related_entry_id
_cod_related_entry_database
_cod_related_entry_code
1 ChemSpider 24735299
